data_1510645
loop_
_publ_author_name
'Keszler, D.A.'
'Akella, A.'

_publ_section_title
;
 Crystal chemistry of noncentrosymmetric alkali-metal Nb and Ta oxide
 pyroborates
;
_journal_name_full 'Journal of Solid State Chemistry'
_journal_page_first 74
_journal_page_last 79
_journal_paper_doi 10.1006/jssc.1995.1379
_journal_volume 120
_journal_year 1995
_chemical_formula_sum 'B2 Cs O6 Ta'
_chemical_name_systematic 'Cs Ta O (B2 O5)'
_space_group_IT_number 31
_symmetry_space_group_name_Hall 'P 2ac -2'
_symmetry_space_group_name_H-M 'P m n 21'
_cell_angle_alpha 90
_cell_angle_beta 90
_cell_angle_gamma 90
_cell_formula_units_Z 2
_cell_length_a 7.5479
_cell_length_b 3.9064
_cell_length_c 9.7713
_cell_volume 288.108
_citation_journal_id_ASTM JSSCBI
_cod_data_source_file boron_128.cif
_cod_data_source_block B2Cs1O6Ta1
_cod_original_cell_volume 288.1079
_cod_original_formula_sum 'B2 Cs1 O6 Ta1'
_cod_database_code 1510645

loop_
_symmetry_equiv_pos_as_xyz
x,y,z
-x+1/2,-y,z+1/2
-x,y,z
x+1/2,-y,z+1/2

loop_
_atom_site_label
_atom_site_type_symbol
_atom_site_fract_x
_atom_site_fract_y
_atom_site_fract_z
_atom_site_occupancy
_atom_site_U_iso_or_equiv
O2 O-2 0.177 -0.039 0.923 1 0.0
Cs1 Cs+1 0 0.4731 0.3865 1 0.0
Ta1 Ta+5 0 -0.079 0.7753 1 0.0
O4 O-2 0 0.0176 0.128 1 0.0
O1 O-2 0.809 -0.046 0.635 1 0.0
B1 B+3 0.335 -0.021 0.561 1 0.0
O3 O-2 0 0.4342 0.789 1 0.0
